data_7247476
loop_
_publ_author_name
'Por\;eba, Tomasz'
'\'Swi\;atkowski, Marcin'
'Confalonieri, Giorgia'

_publ_section_title
;
 Melting pseudosymmetry and thermal expansion in 3-benzoylpropionic acid
;
_journal_issue 42
_journal_name_full CrystEngComm
_journal_page_first 5932
_journal_page_last 5941
_journal_paper_doi 10.1039/D3CE00940H
_journal_volume 25
_journal_year 2023
_chemical_formula_moiety 'C10 H10 O3'
_chemical_formula_sum 'C10 H10 O3'
_chemical_formula_weight 178.18
_chemical_name_common '3-benzoylpropionic acid'
_chemical_name_systematic '3-benzoylpropionic acid'
_space_group_crystal_system monoclinic
_space_group_IT_number 14
_space_group_name_Hall '-P 2yn'
_space_group_name_H-M_alt 'P 1 21/n 1'
_atom_sites_solution_hydrogens difmap
_audit_creation_date 2023-06-07
_audit_creation_method
;
Olex2 1.5
(compiled 2023.03.06 svn.rbb2c1857 for OlexSys, GUI svn.r6748)
;
_audit_update_record
;
2023-07-20 deposited with the CCDC.	2023-10-04 downloaded from the CCDC.
;
_cell_angle_alpha 90
_cell_angle_beta 111.423(5)
_cell_angle_gamma 90
_cell_formula_units_Z 4
_cell_length_a 12.7932(5)
_cell_length_b 5.23468(18)
_cell_length_c 14.4811(6)
_cell_measurement_reflns_used 4573
_cell_measurement_temperature 269.99(10)
_cell_measurement_theta_max 75.5300
_cell_measurement_theta_min 3.9300
_cell_volume 902.77(7)
_computing_cell_refinement 'CrysAlisPro 1.171.42.68a (Rigaku OD, 2022)'
_computing_data_collection 'CrysAlisPro 1.171.42.68a (Rigaku OD, 2022)'
_computing_data_reduction 'CrysAlisPro 1.171.42.68a (Rigaku OD, 2022)'
_computing_molecular_graphics 'Olex2 1.5 (Dolomanov et al., 2009)'
_computing_publication_material 'Olex2 1.5 (Dolomanov et al., 2009)'
_computing_structure_refinement 'SHELXL 2017/1 (Sheldrick, 2015)'
_diffrn_ambient_environment N~2~
_diffrn_ambient_temperature 269.99(10)
_diffrn_detector 'Hybrid Pixel Array Detector'
_diffrn_detector_area_resol_mean 5.8140
_diffrn_detector_type 'Pilatus 300K'
_diffrn_measured_fraction_theta_full 0.998
_diffrn_measured_fraction_theta_max 0.905
_diffrn_measurement_details
;
List of Runs (angles in degrees, time in seconds):

  # Type    Start    End  Width  t~exp~   \w     \q     \k     \f   Frames
#--------------------------------------------------------------------------
  1  \w     42.00  83.00   0.50    1.50    --  110.00 -68.00 138.00   82
  2  \w     45.00 105.00   0.50    1.50    --  110.00 -77.00  60.00  120
  3  \w     38.00  66.00   0.50    1.50    --  110.00 -57.00 -30.00   56
  4  \w     38.00  66.00   0.50    1.50    --  110.00 -57.00 -60.00   56
  5  \w     38.00  66.00   0.50    1.50    --  110.00 -57.00 -90.00   56
  6  \w     38.00  66.00   0.50    1.50    --  110.00 -57.00-180.00   56
  7  \w     38.00  66.00   0.50    1.50    --  110.00 -57.00 120.00   56
  8  \w     26.00 114.00   0.50    0.30    --   49.12  77.00  90.00  176
  9  \w     26.00 114.00   0.50    0.30    --   49.12  77.00 -30.00  176
 10  \w     62.00 120.00   0.50    0.30    --   49.12 178.00-120.00  116
 11  \w     26.00 114.00   0.50    0.30    --   49.12  77.00-150.00  176
 12  \w    -26.00  27.00   0.50    0.30    --  -49.12  19.00 -60.00  106
 13  \w     60.00 122.00   0.50    0.30    --   49.12-178.00   0.00  124
 14  \w    -26.00  27.00   0.50    0.30    --  -49.12  19.00   0.00  106
 15  \w    -26.00  27.00   0.50    0.30    --  -49.12  19.00  30.00  106
 16  \w    -26.00  27.00   0.50    0.30    --  -49.12  19.00 150.00  106
 17  \w    -66.00 -17.00   0.50    1.50    --  -88.50  57.00  60.00   98
 18  \w    -43.00 -13.00   0.50    1.50    --  -88.50  38.00  90.00   60
 19  \w    -43.00 -13.00   0.50    1.50    --  -88.50  38.00  30.00   60
 20  \w    -43.00 -13.00   0.50    1.50    --  -88.50  38.00 150.00   60
 21  \w    -43.00 -13.00   0.50    1.50    --  -88.50  38.00   0.00   60
 22  \w    -43.00 -13.00   0.50    1.50    --  -88.50  38.00-120.00   60
 23  \w    -43.00 -13.00   0.50    1.50    --  -88.50  38.00-180.00   60
 24  \w    -43.00 -13.00   0.50    1.50    --  -88.50  38.00-150.00   60
 25  \w    -43.00 -13.00   0.50    1.50    --  -88.50  38.00 -90.00   60
 26  \w   -164.00 -75.00   0.50    1.50    --  -88.50 -19.00   0.00  178
 27  \w   -160.00-127.00   0.50    1.50    --  -88.50 -57.00 120.00   66
 28  \w   -120.00 -41.00   0.50    0.30    --  -49.12-178.00 -60.00  158
 29  \w   -157.00 -85.00   0.50    1.50    --  -88.50 -99.00 -30.00  144
 30  \w   -154.00 -65.00   0.50    1.50    --  -88.50 -77.00 -60.00  178
;
_diffrn_measurement_device 'four-circle diffractometer'
_diffrn_measurement_device_type 'XtaLAB Synergy, Dualflex, Pilatus 300K'
_diffrn_measurement_method '\w scans'
_diffrn_orient_matrix_type 'CrysAlisPro convention (1999,Acta A55,543-557)'
_diffrn_orient_matrix_UB_11 -0.0104505000
_diffrn_orient_matrix_UB_12 -0.1796341000
_diffrn_orient_matrix_UB_13 0.0804406000
_diffrn_orient_matrix_UB_21 0.1271114000
_diffrn_orient_matrix_UB_22 -0.0535262000
_diffrn_orient_matrix_UB_23 0.0367321000
_diffrn_orient_matrix_UB_31 0.0216987000
_diffrn_orient_matrix_UB_32 0.2269176000
_diffrn_orient_matrix_UB_33 0.0723493000
_diffrn_radiation_monochromator mirror
_diffrn_radiation_probe x-ray
_diffrn_radiation_type 'Cu K\a'
_diffrn_radiation_wavelength 1.54184
_diffrn_reflns_av_R_equivalents 0.0401
_diffrn_reflns_av_unetI/netI 0.0272
_diffrn_reflns_Laue_measured_fraction_full 0.998
_diffrn_reflns_Laue_measured_fraction_max 0.905
_diffrn_reflns_limit_h_max 15
_diffrn_reflns_limit_h_min -15
_diffrn_reflns_limit_k_max 6
_diffrn_reflns_limit_k_min -5
_diffrn_reflns_limit_l_max 18
_diffrn_reflns_limit_l_min -16
_diffrn_reflns_number 9246
_diffrn_reflns_point_group_measured_fraction_full 0.998
_diffrn_reflns_point_group_measured_fraction_max 0.905
_diffrn_reflns_theta_full 67.684
_diffrn_reflns_theta_max 79.723
_diffrn_reflns_theta_min 3.955
_diffrn_source 'micro-focus sealed X-ray tube'
_diffrn_source_type 'PhotonJet (Cu) X-ray Source'
_exptl_absorpt_coefficient_mu 0.805
_exptl_absorpt_correction_T_max 0.996
_exptl_absorpt_correction_T_min 0.949
_exptl_absorpt_correction_type analytical
_exptl_absorpt_process_details
;
CrysAlisPro 1.171.42.68a (Rigaku Oxford Diffraction, 2022)
Analytical numeric absorption correction using a multifaceted crystal
model based on expressions derived by R.C. Clark & J.S. Reid.
(Clark, R. C. & Reid, J. S. (1995). Acta Cryst. A51, 887-897)
Empirical absorption correction using spherical harmonics,
implemented in SCALE3 ABSPACK scaling algorithm.
;
_exptl_crystal_colour colourless
_exptl_crystal_colour_primary colourless
_exptl_crystal_density_diffrn 1.311
_exptl_crystal_description plate
_exptl_crystal_F_000 376
_exptl_crystal_size_max 0.293
_exptl_crystal_size_mid 0.288
_exptl_crystal_size_min 0.03
_refine_diff_density_max 0.168
_refine_diff_density_min -0.167
_refine_diff_density_rms 0.034
_refine_ls_extinction_method none
_refine_ls_goodness_of_fit_ref 1.040
_refine_ls_hydrogen_treatment refall
_refine_ls_matrix_type full
_refine_ls_number_parameters 158
_refine_ls_number_reflns 1785
_refine_ls_number_restraints 0
_refine_ls_restrained_S_all 1.040
_refine_ls_R_factor_all 0.0518
_refine_ls_R_factor_gt 0.0424
_refine_ls_shift/su_max 0.001
_refine_ls_shift/su_mean 0.000
_refine_ls_structure_factor_coef Fsqd
_refine_ls_weighting_details 'w=1/[\s^2^(Fo^2^)+(0.0610P)^2^+0.0982P] where P=(Fo^2^+2Fc^2^)/3'
_refine_ls_weighting_scheme calc
_refine_ls_wR_factor_gt 0.1159
_refine_ls_wR_factor_ref 0.1232
_reflns_Friedel_coverage 0.000
_reflns_number_gt 1418
_reflns_number_total 1785
_reflns_threshold_expression 'I > 2\s(I)'
_cod_data_source_file d3ce00940h2.cif
_cod_data_source_block tp_bacidup_10_270_00
_cod_depositor_comments 'Adding full bibliography for 7247467--7247477.cif.'
_cod_original_cell_volume 902.77(6)
_cod_database_code 7247476
_shelx_shelxl_version_number 2017/1
_chemical_oxdiff_formula 'C10 H10 O3'
_shelx_space_group_comment
;
The symmetry employed for this shelxl refinement is uniquely defined
by the following loop, which should always be used as a source of
symmetry information in preference to the above space-group names.
They are only intended as comments.
;
_shelx_estimated_absorpt_t_max 0.976
_shelx_estimated_absorpt_t_min 0.798
_olex2_refinement_description
;
;
_olex2_submission_special_instructions 'No special instructions were received'
_oxdiff_exptl_absorpt_empirical_details
;
Empirical correction (ABSPACK) includes:
- Absorption correction using spherical harmonics
- Frame scaling
;
_oxdiff_exptl_absorpt_empirical_full_max 4.573
_oxdiff_exptl_absorpt_empirical_full_min 0.389

loop_
_space_group_symop_operation_xyz
'x, y, z'
'-x+1/2, y+1/2, -z+1/2'
'-x, -y, -z'
'x-1/2, -y-1/2, z-1/2'

loop_
_atom_site_label
_atom_site_type_symbol
_atom_site_fract_x
_atom_site_fract_y
_atom_site_fract_z
_atom_site_U_iso_or_equiv
_atom_site_adp_type
_atom_site_occupancy
_atom_site_site_symmetry_order
_atom_site_calc_flag
_atom_site_refinement_flags_posn
_atom_site_refinement_flags_adp
_atom_site_refinement_flags_occupancy
_atom_site_disorder_assembly
_atom_site_disorder_group
O3 O 0.65981(10) 0.4934(2) 0.47687(7) 0.0838(4) Uani 1 1 d . . . . .
O1 O 0.87566(10) 0.4950(2) 0.40582(9) 0.0911(4) Uani 1 1 d . . . . .
O2 O 0.93719(13) 0.7786(3) 0.52678(11) 0.0924(4) Uani 1 1 d . . . . .
C5 C 0.51853(11) 0.3521(3) 0.33009(9) 0.0575(4) Uani 1 1 d . . . . .
C4 C 0.61530(12) 0.5162(3) 0.38766(10) 0.0601(4) Uani 1 1 d . . . . .
C6 C 0.47112(14) 0.3589(3) 0.22703(11) 0.0700(4) Uani 1 1 d . . . . .
C1 C 0.86206(14) 0.6927(3) 0.44603(13) 0.0741(5) Uani 1 1 d . . . . .
C10 C 0.47532(13) 0.1824(3) 0.38060(13) 0.0739(4) Uani 1 1 d . . . . .
C3 C 0.65865(16) 0.7117(3) 0.33398(13) 0.0764(5) Uani 1 1 d . . . . .
C7 C 0.38380(15) 0.1975(4) 0.17665(13) 0.0841(5) Uani 1 1 d . . . . .
C2 C 0.75924(18) 0.8547(4) 0.40422(17) 0.0886(6) Uani 1 1 d . . . . .
C8 C 0.34313(16) 0.0276(4) 0.22723(16) 0.0906(6) Uani 1 1 d . . . . .
C9 C 0.38845(16) 0.0198(4) 0.32935(16) 0.0891(6) Uani 1 1 d . . . . .
H2 H 1.004(2) 0.682(6) 0.548(2) 0.151(11) Uiso 1 1 d . . . . .
H3A H 0.5953(18) 0.827(4) 0.2962(15) 0.106(6) Uiso 1 1 d . . . . .
H3B H 0.6796(15) 0.619(4) 0.2854(14) 0.086(5) Uiso 1 1 d . . . . .
H6 H 0.5015(15) 0.480(3) 0.1948(13) 0.080(5) Uiso 1 1 d . . . . .
H10 H 0.5062(15) 0.189(3) 0.4501(15) 0.087(5) Uiso 1 1 d . . . . .
H7 H 0.3509(17) 0.207(4) 0.1069(16) 0.098(6) Uiso 1 1 d . . . . .
H8 H 0.279(2) -0.083(4) 0.1871(16) 0.109(7) Uiso 1 1 d . . . . .
H2A H 0.7463(17) 0.932(4) 0.4624(15) 0.097(6) Uiso 1 1 d . . . . .
H2B H 0.781(2) 0.999(5) 0.3738(16) 0.117(7) Uiso 1 1 d . . . . .
H9 H 0.360(2) -0.082(5) 0.3651(17) 0.118(8) Uiso 1 1 d . . . . .

loop_
_atom_site_aniso_label
_atom_site_aniso_U_11
_atom_site_aniso_U_22
_atom_site_aniso_U_33
_atom_site_aniso_U_23
_atom_site_aniso_U_13
_atom_site_aniso_U_12
O3 0.0833(7) 0.1075(9) 0.0505(6) 0.0075(5) 0.0123(5) -0.0207(6)
O1 0.0802(8) 0.0996(9) 0.0959(9) -0.0427(7) 0.0352(7) -0.0189(6)
O2 0.0987(9) 0.0830(8) 0.0985(9) -0.0395(7) 0.0395(8) -0.0253(7)
C5 0.0593(7) 0.0608(7) 0.0490(7) 0.0047(6) 0.0157(6) 0.0093(6)
C4 0.0653(8) 0.0643(8) 0.0511(7) 0.0056(6) 0.0218(6) 0.0064(6)
C6 0.0790(9) 0.0742(9) 0.0509(8) 0.0060(7) 0.0167(7) 0.0133(8)
C1 0.0869(10) 0.0682(9) 0.0823(10) -0.0195(8) 0.0485(9) -0.0278(8)
C10 0.0669(9) 0.0895(11) 0.0602(9) 0.0077(8) 0.0173(7) -0.0064(8)
C3 0.0914(11) 0.0700(9) 0.0727(10) 0.0093(8) 0.0359(9) -0.0016(9)
C7 0.0801(11) 0.0931(12) 0.0594(9) -0.0110(9) 0.0021(8) 0.0157(9)
C2 0.1084(14) 0.0634(10) 0.1058(14) -0.0026(10) 0.0532(12) -0.0160(9)
C8 0.0665(10) 0.0915(13) 0.0947(13) -0.0148(11) 0.0068(9) -0.0001(9)
C9 0.0717(10) 0.0980(14) 0.0927(13) 0.0059(10) 0.0240(9) -0.0132(9)

loop_
_atom_type_symbol
_atom_type_description
_atom_type_scat_dispersion_real
_atom_type_scat_dispersion_imag
_atom_type_scat_source
C C 0.0181 0.0091 'International Tables Vol C Tables 4.2.6.8 and 6.1.1.4'
H H 0.0000 0.0000 'International Tables Vol C Tables 4.2.6.8 and 6.1.1.4'
O O 0.0492 0.0322 'International Tables Vol C Tables 4.2.6.8 and 6.1.1.4'

loop_
_exptl_crystal_face_index_h
_exptl_crystal_face_index_k
_exptl_crystal_face_index_l
_exptl_crystal_face_perp_dist
6 0 3 0.1413
-6 0 -3 0.1240
4 -3 -4 0.1325
-4 3 4 0.0984
7 0 -7 0.0175
-7 0 7 0.0010

loop_
_geom_angle_atom_site_label_1
_geom_angle_atom_site_label_2
_geom_angle_atom_site_label_3
_geom_angle
_geom_angle_site_symmetry_1
_geom_angle_site_symmetry_3
_geom_angle_publ_flag
C1 O2 H2 113.0(18) . . ?
C6 C5 C4 122.28(14) . . ?
C10 C5 C4 118.99(13) . . ?
C10 C5 C6 118.72(15) . . ?
O3 C4 C5 120.75(13) . . ?
O3 C4 C3 119.87(14) . . ?
C5 C4 C3 119.38(12) . . ?
C5 C6 H6 116.6(11) . . ?
C7 C6 C5 120.25(17) . . ?
C7 C6 H6 123.2(11) . . ?
O1 C1 O2 122.24(17) . . ?
O1 C1 C2 122.76(16) . . ?
O2 C1 C2 114.98(15) . . ?
C5 C10 H10 116.7(12) . . ?
C9 C10 C5 120.56(17) . . ?
C9 C10 H10 122.7(12) . . ?
C4 C3 C2 111.80(15) . . ?
C4 C3 H3A 108.4(12) . . ?
C4 C3 H3B 106.6(11) . . ?
C2 C3 H3A 112.9(12) . . ?
C2 C3 H3B 110.0(11) . . ?
H3A C3 H3B 106.8(15) . . ?
C6 C7 H7 119.6(12) . . ?
C8 C7 C6 120.52(16) . . ?
C8 C7 H7 119.8(12) . . ?
C1 C2 C3 113.43(15) . . ?
C1 C2 H2A 106.3(12) . . ?
C1 C2 H2B 106.0(14) . . ?
C3 C2 H2A 113.8(12) . . ?
C3 C2 H2B 113.1(14) . . ?
H2A C2 H2B 103.3(17) . . ?
C7 C8 C9 119.99(18) . . ?
C7 C8 H8 117.1(12) . . ?
C9 C8 H8 122.9(12) . . ?
C10 C9 H9 117.9(15) . . ?
C8 C9 C10 119.9(2) . . ?
C8 C9 H9 122.0(15) . . ?

loop_
_geom_bond_atom_site_label_1
_geom_bond_atom_site_label_2
_geom_bond_distance
_geom_bond_site_symmetry_2
_geom_bond_publ_flag
O3 C4 1.2125(17) . ?
O1 C1 1.2304(19) . ?
O2 C1 1.293(2) . ?
O2 H2 0.94(3) . ?
C5 C4 1.487(2) . ?
C5 C6 1.3912(19) . ?
C5 C10 1.387(2) . ?
C4 C3 1.508(2) . ?
C6 C7 1.378(3) . ?
C6 H6 0.952(18) . ?
C1 C2 1.495(3) . ?
C10 C9 1.381(2) . ?
C10 H10 0.937(19) . ?
C3 C2 1.515(3) . ?
C3 H3A 1.00(2) . ?
C3 H3B 0.97(2) . ?
C7 C8 1.370(3) . ?
C7 H7 0.94(2) . ?
C2 H2A 1.00(2) . ?
C2 H2B 0.96(2) . ?
C8 C9 1.378(3) . ?
C8 H8 1.00(2) . ?
C9 H9 0.91(3) . ?

loop_
_geom_torsion_atom_site_label_1
_geom_torsion_atom_site_label_2
_geom_torsion_atom_site_label_3
_geom_torsion_atom_site_label_4
_geom_torsion
_geom_torsion_site_symmetry_1
_geom_torsion_site_symmetry_2
_geom_torsion_site_symmetry_3
_geom_torsion_site_symmetry_4
_geom_torsion_publ_flag
O3 C4 C3 C2 1.3(2) . . . . ?
O1 C1 C2 C3 21.9(2) . . . . ?
O2 C1 C2 C3 -159.62(16) . . . . ?
C5 C4 C3 C2 -178.32(14) . . . . ?
C5 C6 C7 C8 -0.4(3) . . . . ?
C5 C10 C9 C8 -0.8(3) . . . . ?
C4 C5 C6 C7 177.93(14) . . . . ?
C4 C5 C10 C9 -177.38(15) . . . . ?
C4 C3 C2 C1 68.9(2) . . . . ?
C6 C5 C4 O3 -174.81(14) . . . . ?
C6 C5 C4 C3 4.8(2) . . . . ?
C6 C5 C10 C9 1.3(2) . . . . ?
C6 C7 C8 C9 1.0(3) . . . . ?
C10 C5 C4 O3 3.8(2) . . . . ?
C10 C5 C4 C3 -176.53(15) . . . . ?
C10 C5 C6 C7 -0.7(2) . . . . ?
C7 C8 C9 C10 -0.4(3) . . . . ?

loop_
_exptl_oxdiff_crystal_face_indexfrac_h
_exptl_oxdiff_crystal_face_indexfrac_k
_exptl_oxdiff_crystal_face_indexfrac_l
_exptl_oxdiff_crystal_face_x
_exptl_oxdiff_crystal_face_y
_exptl_oxdiff_crystal_face_z
6.0754 -0.0008 3.4535 0.2145 0.8991 0.3815
-6.1235 0.0453 -3.3775 -0.2158 -0.9049 -0.3669
3.8935 -2.8124 -4.3058 0.1182 0.4873 -0.8652
-3.9094 2.8113 4.2942 -0.1187 -0.4897 0.8638
7.1270 -0.0252 -7.4372 -0.6682 0.6341 -0.3891
-7.1270 0.0252 7.4372 0.6682 -0.6341 0.3891
